data_4125085
loop_
_publ_author_name
'Hong, Eugene Yau-Hin'
'Poon, Chun-Ting'
'Yam, Vivian Wing-Wah'

_publ_section_title
;
 A Phosphole Oxide-Containing Organogold(III) Complex for
 Solution-Processable Resistive Memory Devices with Ternary Memory
 Performances.
;
_journal_issue 20
_journal_name_full 'Journal of the American Chemical Society'
_journal_page_first 6368
_journal_page_last 6371
_journal_paper_doi 10.1021/jacs.6b02629
_journal_volume 138
_journal_year 2016
_chemical_formula_sum 'C41 H37 Au N O P'
_chemical_formula_weight 787.65
_space_group_crystal_system monoclinic
_space_group_IT_number 14
_space_group_name_Hall '-P 2ybc'
_space_group_name_H-M_alt 'P 1 21/c 1'
_symmetry_space_group_name_Hall '-P 2ybc'
_symmetry_space_group_name_H-M 'P 1 21/c 1'
_atom_sites_solution_hydrogens geom
_audit_creation_method SHELXL-2014/6
_cell_angle_alpha 90
_cell_angle_beta 112.280(8)
_cell_angle_gamma 90
_cell_formula_units_Z 4
_cell_length_a 15.935(3)
_cell_length_b 13.013(3)
_cell_length_c 17.978(4)
_cell_measurement_reflns_used 1316
_cell_measurement_temperature 296(2)
_cell_measurement_theta_max 15
_cell_measurement_theta_min 15
_cell_volume 3449.6(13)
_computing_cell_refinement 'BRUKER KAPPA APEXII DUO DIFFRACTOMETER'
_computing_data_collection 'BRUKER KAPPA APEXII DUO DIFFRACTOMETER'
_computing_data_reduction 'BRUKER KAPPA APEXII DUO DIFFRACTOMETER'
_computing_molecular_graphics 'BRUKER SHELXTL'
_computing_publication_material 'BRUKER SHELXTL'
_computing_structure_refinement 'SHELXL-2014/6 (Sheldrick, 2014)'
_diffrn_ambient_temperature 296(2)
_diffrn_measured_fraction_theta_full 0.990
_diffrn_measured_fraction_theta_max 0.990
_diffrn_measurement_device_type 'BRUKER KAPPA APEXII DUO DIFFRACTOMETER'
_diffrn_measurement_method 'PHI & OMEGA SCAN'
_diffrn_radiation_type MoK\a
_diffrn_radiation_wavelength 0.71073
_diffrn_reflns_av_R_equivalents 0.0622
_diffrn_reflns_av_unetI/netI 0.0559
_diffrn_reflns_Laue_measured_fraction_full 0.990
_diffrn_reflns_Laue_measured_fraction_max 0.990
_diffrn_reflns_limit_h_max 18
_diffrn_reflns_limit_h_min -19
_diffrn_reflns_limit_k_max 15
_diffrn_reflns_limit_k_min -15
_diffrn_reflns_limit_l_max 21
_diffrn_reflns_limit_l_min -21
_diffrn_reflns_number 27251
_diffrn_reflns_point_group_measured_fraction_full 0.990
_diffrn_reflns_point_group_measured_fraction_max 0.990
_diffrn_reflns_theta_full 25.242
_diffrn_reflns_theta_max 25.249
_diffrn_reflns_theta_min 1.987
_exptl_absorpt_coefficient_mu 4.343
_exptl_absorpt_correction_T_max 0.7457
_exptl_absorpt_correction_T_min 0.5660
_exptl_absorpt_correction_type multi-scan
_exptl_crystal_colour yellow
_exptl_crystal_density_diffrn 1.517
_exptl_crystal_description block
_exptl_crystal_F_000 1568
_exptl_crystal_size_max 0.400
_exptl_crystal_size_mid 0.300
_exptl_crystal_size_min 0.200
_refine_diff_density_max 0.707
_refine_diff_density_min -0.795
_refine_diff_density_rms 0.129
_refine_ls_extinction_method none
_refine_ls_goodness_of_fit_ref 1.092
_refine_ls_hydrogen_treatment constr
_refine_ls_matrix_type full
_refine_ls_number_parameters 462
_refine_ls_number_reflns 6195
_refine_ls_number_restraints 42
_refine_ls_restrained_S_all 1.089
_refine_ls_R_factor_all 0.0541
_refine_ls_R_factor_gt 0.0342
_refine_ls_shift/su_max 0.009
_refine_ls_shift/su_mean 0.000
_refine_ls_structure_factor_coef Fsqd
_refine_ls_weighting_details 'w=1/[\s^2^(Fo^2^)+(0.0461P)^2^] where P=(Fo^2^+2Fc^2^)/3'
_refine_ls_weighting_scheme calc
_refine_ls_wR_factor_gt 0.0840
_refine_ls_wR_factor_ref 0.0892
_reflns_Friedel_coverage 0.000
_reflns_number_gt 4747
_reflns_number_total 6195
_reflns_threshold_expression 'I > 2\s(I)'
_cod_data_source_file ja6b02629_si_002.cif
_cod_data_source_block yamehc270
_cod_depositor_comments 'Adding full bibliography for 4125085.cif.'
_cod_original_cell_volume 3449.8(13)
_cod_database_code 4125085
_shelx_space_group_comment
;
The symmetry employed for this shelxl refinement is uniquely defined
by the following loop, which should always be used as a source of
symmetry information in preference to the above space-group names.
They are only intended as comments.
;
_shelx_estimated_absorpt_t_min 0.275
_shelx_estimated_absorpt_t_max 0.477
_shelxl_version_number 2014/6

loop_
_space_group_symop_operation_xyz
'x, y, z'
'-x, y+1/2, -z+1/2'
'-x, -y, -z'
'x, -y-1/2, z-1/2'

loop_
_atom_site_label
_atom_site_type_symbol
_atom_site_fract_x
_atom_site_fract_y
_atom_site_fract_z
_atom_site_U_iso_or_equiv
_atom_site_adp_type
_atom_site_occupancy
_atom_site_site_symmetry_order
_atom_site_calc_flag
_atom_site_refinement_flags_posn
_atom_site_refinement_flags_adp
_atom_site_refinement_flags_occupancy
_atom_site_disorder_assembly
_atom_site_disorder_group
Au1 Au 0.38315(2) 0.10204(2) 0.91154(2) 0.03726(9) Uani 1 1 d . . . . .
O1 O 0.0922(3) -0.2015(3) 0.7905(2) 0.0642(12) Uani 1 1 d . . . . .
P1 P 0.06062(11) -0.12150(11) 0.72866(10) 0.0481(4) Uani 1 1 d . . . . .
N1 N 0.5082(3) 0.1407(3) 0.9884(2) 0.0390(11) Uani 1 1 d . . . . .
C1 C 0.3519(4) 0.1500(4) 1.0088(3) 0.0449(14) Uani 1 1 d . . . . .
C2 C 0.2684(4) 0.1507(4) 1.0170(3) 0.0487(14) Uani 1 1 d . . . . .
H2A H 0.2172 0.1279 0.9745 0.058 Uiso 1 1 calc R U . . .
C3 C 0.2595(5) 0.1852(5) 1.0886(4) 0.0644(18) Uani 1 1 d . . . . .
C4 C 0.3378(6) 0.2201(5) 1.1484(4) 0.075(2) Uani 1 1 d . . . . .
H4A H 0.3341 0.2454 1.1955 0.090 Uiso 1 1 calc R U . . .
C5 C 0.4218(5) 0.2195(5) 1.1418(3) 0.0646(19) Uani 1 1 d . . . . .
H5A H 0.4727 0.2437 1.1840 0.077 Uiso 1 1 calc R U . . .
C6 C 0.4301(4) 0.1826(4) 1.0720(3) 0.0498(15) Uani 1 1 d . . . . .
C7 C 0.5163(4) 0.1779(4) 1.0607(3) 0.0470(15) Uani 1 1 d . . . . .
C8 C 0.6030(5) 0.2026(5) 1.1140(4) 0.0611(17) Uani 1 1 d . . . . .
H8A H 0.6120 0.2292 1.1645 0.073 Uiso 1 1 calc R U . . .
C9 C 0.6754(5) 0.1874(5) 1.0915(4) 0.066(2) Uani 1 1 d . . . . .
H9A H 0.7333 0.2041 1.1275 0.079 Uiso 1 1 calc R U . . .
C10 C 0.6649(4) 0.1482(5) 1.0173(4) 0.0615(18) Uani 1 1 d . . . . .
H10A H 0.7149 0.1379 1.0034 0.074 Uiso 1 1 calc R U . . .
C11 C 0.5768(4) 0.1242(4) 0.9629(3) 0.0444(15) Uani 1 1 d . . . . .
C12 C 0.5482(4) 0.0833(4) 0.8803(4) 0.0470(15) Uani 1 1 d . . . . .
C13 C 0.6074(4) 0.0627(5) 0.8415(4) 0.0588(17) Uani 1 1 d . . . . .
H13A H 0.6691 0.0754 0.8677 0.071 Uiso 1 1 calc R U . . .
C14 C 0.5749(4) 0.0234(5) 0.7640(4) 0.0654(18) Uani 1 1 d . . . . .
H14A H 0.6150 0.0131 0.7382 0.078 Uiso 1 1 calc R U . . .
C15 C 0.4840(4) -0.0008(4) 0.7242(3) 0.0504(15) Uani 1 1 d . . . . .
C16 C 0.4248(4) 0.0213(4) 0.7626(3) 0.0427(13) Uani 1 1 d . . . . .
H16A H 0.3634 0.0066 0.7363 0.051 Uiso 1 1 calc R U . . .
C17 C 0.4548(4) 0.0649(4) 0.8396(3) 0.0422(13) Uani 1 1 d . . . . .
C18 C 0.1670(6) 0.1812(7) 1.0960(4) 0.096(3) Uani 1 1 d D . . . .
C19 C 0.1780(15) 0.1135(15) 1.1691(10) 0.153(8) Uani 0.68(2) 1 d D U P A 1
C20 C 0.0905(8) 0.1327(15) 1.0230(8) 0.114(7) Uani 0.68(2) 1 d D . P A 1
C21 C 0.1351(13) 0.2921(10) 1.0979(18) 0.216(15) Uani 0.68(2) 1 d D . P A 1
C19' C 0.147(3) 0.0710(13) 1.115(3) 0.19(3) Uani 0.32(2) 1 d D . P A 2
C20' C 0.111(3) 0.253(3) 1.027(2) 0.164(19) Uani 0.32(2) 1 d D U P A 2
C21' C 0.181(2) 0.225(3) 1.1803(12) 0.120(14) Uani 0.32(2) 1 d D U P A 2
C22 C 0.4492(4) -0.0497(5) 0.6386(4) 0.0692(19) Uani 1 1 d D . . . .
C23 C 0.5202(7) -0.1255(9) 0.6311(7) 0.090(4) Uani 0.80(2) 1 d D . P B 1
C24 C 0.3588(11) -0.1060(19) 0.6189(12) 0.223(13) Uani 0.80(2) 1 d D . P B 1
C25 C 0.4415(18) 0.0369(8) 0.5772(6) 0.158(10) Uani 0.80(2) 1 d D . P B 1
C23' C 0.528(3) -0.069(5) 0.611(3) 0.110(19) Uani 0.20(2) 1 d D U P B 2
C24' C 0.3988(19) -0.1464(16) 0.6507(19) 0.036(10) Uani 0.20(2) 1 d D U P B 2
C25' C 0.369(2) 0.018(2) 0.586(2) 0.070(15) Uani 0.20(2) 1 d D . P B 2
C26 C 0.2588(4) 0.0639(4) 0.8403(3) 0.0431(13) Uani 1 1 d . . . . .
C27 C 0.1816(4) 0.0424(4) 0.8017(3) 0.0442(14) Uani 1 1 d . . . . .
C28 C 0.0903(4) 0.0115(4) 0.7595(3) 0.0452(14) Uani 1 1 d . . . . .
C29 C 0.0129(4) 0.0686(4) 0.7347(3) 0.0498(15) Uani 1 1 d . . . . .
H29A H 0.0136 0.1392 0.7431 0.060 Uiso 1 1 calc R U . . .
C30 C -0.0706(4) 0.0126(4) 0.6943(3) 0.0451(14) Uani 1 1 d . . . . .
C31 C -0.1582(4) 0.0552(5) 0.6668(3) 0.0552(16) Uani 1 1 d . . . . .
H31A H -0.1670 0.1246 0.6740 0.066 Uiso 1 1 calc R U . . .
C32 C -0.2321(4) -0.0100(6) 0.6280(4) 0.0677(19) Uani 1 1 d . . . . .
H32A H -0.2906 0.0167 0.6082 0.081 Uiso 1 1 calc R U . . .
C33 C -0.2190(5) -0.1139(6) 0.6187(4) 0.070(2) Uani 1 1 d . . . . .
H33A H -0.2687 -0.1561 0.5928 0.084 Uiso 1 1 calc R U . . .
C34 C -0.1326(4) -0.1551(5) 0.6478(4) 0.0596(17) Uani 1 1 d . . . . .
H34A H -0.1243 -0.2251 0.6425 0.071 Uiso 1 1 calc R U . . .
C35 C -0.0585(4) -0.0918(4) 0.6848(3) 0.0466(14) Uani 1 1 d . . . . .
C36 C 0.0952(4) -0.1484(5) 0.6458(4) 0.0508(15) Uani 1 1 d . . . . .
C37 C 0.0916(5) -0.0763(6) 0.5891(4) 0.074(2) Uani 1 1 d . . . . .
H37A H 0.0732 -0.0099 0.5946 0.089 Uiso 1 1 calc R U . . .
C38 C 0.1140(6) -0.0984(7) 0.5256(5) 0.084(2) Uani 1 1 d . . . . .
H38A H 0.1136 -0.0467 0.4898 0.100 Uiso 1 1 calc R U . . .
C39 C 0.1369(5) -0.1953(8) 0.5137(5) 0.088(2) Uani 1 1 d . . . . .
H39A H 0.1493 -0.2117 0.4686 0.106 Uiso 1 1 calc R U . . .
C40 C 0.1415(6) -0.2689(7) 0.5696(6) 0.097(3) Uani 1 1 d . . . . .
H40A H 0.1586 -0.3353 0.5625 0.116 Uiso 1 1 calc R U . . .
C41 C 0.1213(5) -0.2472(6) 0.6365(4) 0.079(2) Uani 1 1 d . . . . .
H41A H 0.1251 -0.2979 0.6741 0.095 Uiso 1 1 calc R U . . .

loop_
_atom_site_aniso_label
_atom_site_aniso_U_11
_atom_site_aniso_U_22
_atom_site_aniso_U_33
_atom_site_aniso_U_23
_atom_site_aniso_U_13
_atom_site_aniso_U_12
Au1 0.03385(15) 0.03281(12) 0.03765(13) 0.00016(9) 0.00510(10) -0.00233(9)
O1 0.060(3) 0.056(2) 0.063(3) 0.012(2) 0.008(2) -0.005(2)
P1 0.0408(10) 0.0425(8) 0.0558(9) 0.0001(7) 0.0124(8) -0.0040(7)
N1 0.032(3) 0.031(2) 0.039(3) 0.0019(19) -0.003(2) -0.006(2)
C1 0.057(4) 0.035(3) 0.035(3) 0.003(2) 0.009(3) 0.005(3)
C2 0.049(4) 0.059(3) 0.037(3) 0.006(3) 0.015(3) 0.009(3)
C3 0.080(5) 0.065(4) 0.049(4) 0.011(3) 0.025(4) 0.024(4)
C4 0.111(7) 0.069(5) 0.048(4) -0.001(3) 0.032(5) 0.017(5)
C5 0.089(6) 0.055(4) 0.040(4) -0.007(3) 0.014(4) -0.012(4)
C6 0.064(4) 0.038(3) 0.039(3) 0.006(2) 0.011(3) -0.002(3)
C7 0.053(4) 0.033(3) 0.038(3) 0.001(2) -0.002(3) -0.010(3)
C8 0.069(5) 0.059(4) 0.044(3) -0.001(3) 0.010(3) -0.009(4)
C9 0.064(5) 0.056(4) 0.046(4) 0.004(3) -0.015(3) -0.019(4)
C10 0.039(4) 0.055(4) 0.077(5) 0.018(3) 0.007(4) -0.007(3)
C11 0.033(3) 0.033(3) 0.050(3) 0.010(2) -0.004(3) -0.008(2)
C12 0.037(4) 0.034(3) 0.061(4) 0.007(3) 0.008(3) -0.002(2)
C13 0.038(4) 0.057(4) 0.080(5) -0.008(3) 0.021(4) -0.005(3)
C14 0.054(5) 0.068(4) 0.081(5) -0.015(4) 0.034(4) 0.000(3)
C15 0.045(4) 0.047(3) 0.056(4) -0.006(3) 0.015(3) 0.000(3)
C16 0.035(3) 0.042(3) 0.045(3) -0.005(2) 0.009(3) -0.006(3)
C17 0.034(3) 0.037(3) 0.049(3) 0.004(2) 0.009(3) 0.000(2)
C18 0.103(7) 0.149(8) 0.051(4) 0.027(5) 0.045(5) 0.057(6)
C19 0.153(9) 0.155(9) 0.153(9) 0.002(2) 0.060(4) 0.000(2)
C20 0.061(9) 0.186(18) 0.113(12) -0.038(11) 0.054(9) -0.025(9)
C21 0.131(15) 0.116(14) 0.41(4) -0.091(19) 0.11(2) 0.051(12)
C19' 0.16(4) 0.08(2) 0.43(9) -0.13(4) 0.21(5) -0.07(2)
C20' 0.163(19) 0.164(19) 0.164(19) 0.000(2) 0.062(7) 0.000(2)
C21' 0.120(14) 0.121(14) 0.119(14) -0.001(2) 0.047(6) 0.001(2)
C22 0.069(5) 0.073(5) 0.065(4) -0.019(4) 0.025(4) 0.002(4)
C23 0.108(9) 0.067(7) 0.109(9) -0.038(6) 0.058(7) 0.004(6)
C24 0.077(11) 0.41(3) 0.188(17) -0.24(2) 0.052(11) -0.100(15)
C25 0.32(3) 0.082(9) 0.047(6) 0.006(6) 0.045(11) 0.020(13)
C23' 0.110(19) 0.110(19) 0.110(19) 0.000(2) 0.042(8) 0.000(2)
C24' 0.036(10) 0.036(10) 0.036(10) -0.001(2) 0.013(4) 0.000(2)
C25' 0.12(4) 0.045(19) 0.019(17) 0.010(13) 0.00(2) -0.02(2)
C26 0.036(4) 0.040(3) 0.050(3) -0.006(3) 0.012(3) -0.002(3)
C27 0.044(4) 0.040(3) 0.047(3) -0.005(2) 0.015(3) -0.006(3)
C28 0.038(3) 0.047(3) 0.050(3) -0.003(3) 0.017(3) -0.004(3)
C29 0.042(4) 0.043(3) 0.064(4) -0.001(3) 0.020(3) -0.004(3)
C30 0.033(3) 0.050(3) 0.047(3) -0.003(3) 0.009(3) -0.004(3)
C31 0.048(4) 0.059(4) 0.054(4) 0.003(3) 0.014(3) 0.005(3)
C32 0.036(4) 0.088(5) 0.072(4) -0.005(4) 0.013(3) 0.002(4)
C33 0.044(5) 0.081(5) 0.073(5) -0.011(4) 0.008(4) -0.022(4)
C34 0.050(4) 0.054(4) 0.066(4) -0.005(3) 0.012(3) -0.015(3)
C35 0.043(4) 0.049(3) 0.041(3) 0.000(2) 0.008(3) -0.009(3)
C36 0.038(4) 0.052(3) 0.062(4) -0.001(3) 0.018(3) 0.002(3)
C37 0.091(6) 0.064(4) 0.075(5) 0.010(4) 0.039(5) 0.012(4)
C38 0.085(6) 0.106(7) 0.076(5) 0.006(5) 0.049(5) 0.002(5)
C39 0.067(5) 0.118(7) 0.090(6) -0.007(6) 0.042(5) 0.010(5)
C40 0.086(6) 0.081(6) 0.134(8) -0.007(5) 0.054(6) 0.019(5)
C41 0.094(6) 0.080(5) 0.082(5) -0.002(4) 0.055(5) 0.017(4)

loop_
_atom_type_symbol
_atom_type_description
_atom_type_scat_dispersion_real
_atom_type_scat_dispersion_imag
_atom_type_scat_source
C C 0.0033 0.0016 'International Tables Vol C Tables 4.2.6.8 and 6.1.1.4'
H H 0.0000 0.0000 'International Tables Vol C Tables 4.2.6.8 and 6.1.1.4'
N N 0.0061 0.0033 'International Tables Vol C Tables 4.2.6.8 and 6.1.1.4'
O O 0.0106 0.0060 'International Tables Vol C Tables 4.2.6.8 and 6.1.1.4'
P P 0.1023 0.0942 'International Tables Vol C Tables 4.2.6.8 and 6.1.1.4'
Au Au -2.0133 8.8022 'International Tables Vol C Tables 4.2.6.8 and 6.1.1.4'

loop_
_geom_angle_atom_site_label_1
_geom_angle_atom_site_label_2
_geom_angle_atom_site_label_3
_geom_angle
C26 Au1 N1 177.4(2)
C26 Au1 C17 101.0(2)
N1 Au1 C17 81.4(2)
C26 Au1 C1 96.8(2)
N1 Au1 C1 80.7(2)
C17 Au1 C1 162.1(2)
O1 P1 C35 119.1(3)
O1 P1 C36 111.3(3)
C35 P1 C36 106.3(3)
O1 P1 C28 118.0(3)
C35 P1 C28 92.2(3)
C36 P1 C28 108.0(3)
C7 N1 C11 126.1(5)
C7 N1 Au1 117.4(4)
C11 N1 Au1 116.4(3)
C2 C1 C6 120.3(5)
C2 C1 Au1 129.2(4)
C6 C1 Au1 110.5(5)
C1 C2 C3 121.8(6)
C4 C3 C2 116.0(7)
C4 C3 C18 124.1(6)
C2 C3 C18 119.9(6)
C3 C4 C5 123.3(6)
C4 C5 C6 120.1(6)
C5 C6 C1 118.5(6)
C5 C6 C7 123.5(6)
C1 C6 C7 117.9(5)
N1 C7 C8 117.2(6)
N1 C7 C6 113.4(5)
C8 C7 C6 129.4(6)
C9 C8 C7 119.3(6)
C8 C9 C10 122.1(6)
C9 C10 C11 118.5(7)
N1 C11 C10 116.8(6)
N1 C11 C12 114.7(5)
C10 C11 C12 128.6(6)
C13 C12 C17 119.3(6)
C13 C12 C11 124.3(5)
C17 C12 C11 116.4(6)
C14 C13 C12 120.5(6)
C13 C14 C15 121.4(6)
C14 C15 C16 117.9(5)
C14 C15 C22 120.9(6)
C16 C15 C22 121.2(5)
C15 C16 C17 122.1(5)
C16 C17 C12 118.6(5)
C16 C17 Au1 130.3(4)
C12 C17 Au1 111.0(4)
C3 C18 C21 107.9(10)
C3 C18 C19' 109.8(14)
C3 C18 C19 107.0(10)
C21 C18 C19 116.8(14)
C3 C18 C20' 100.8(19)
C19' C18 C20' 130(3)
C3 C18 C20 114.6(7)
C21 C18 C20 104.0(12)
C19 C18 C20 106.8(13)
C3 C18 C21' 106.3(14)
C19' C18 C21' 95(2)
C20' C18 C21' 113(2)
C23' C22 C25' 119(3)
C24 C22 C23 109.3(10)
C24 C22 C25 111.7(12)
C23 C22 C25 105.3(9)
C23' C22 C24' 116(3)
C25' C22 C24' 101.7(18)
C24 C22 C15 112.1(7)
C23' C22 C15 111(2)
C25' C22 C15 106.0(15)
C23 C22 C15 110.3(6)
C25 C22 C15 108.0(6)
C24' C22 C15 101.7(13)
C27 C26 Au1 175.3(5)
C26 C27 C28 176.1(6)
C29 C28 C27 129.6(5)
C29 C28 P1 108.6(4)
C27 C28 P1 121.8(4)
C28 C29 C30 115.8(5)
C35 C30 C31 120.5(5)
C35 C30 C29 114.1(5)
C31 C30 C29 125.4(5)
C32 C31 C30 118.1(6)
C33 C32 C31 120.9(6)
C34 C33 C32 120.4(6)
C33 C34 C35 119.7(6)
C34 C35 C30 120.4(6)
C34 C35 P1 130.4(5)
C30 C35 P1 109.2(4)
C37 C36 C41 118.6(7)
C37 C36 P1 122.7(5)
C41 C36 P1 118.6(5)
C38 C37 C36 122.1(7)
C37 C38 C39 120.4(8)
C38 C39 C40 118.6(8)
C39 C40 C41 121.9(8)
C36 C41 C40 118.3(7)

loop_
_geom_bond_atom_site_label_1
_geom_bond_atom_site_label_2
_geom_bond_distance
Au1 C26 1.972(6)
Au1 N1 2.011(4)
Au1 C17 2.080(6)
Au1 C1 2.087(6)
O1 P1 1.467(4)
P1 C35 1.800(6)
P1 C36 1.809(6)
P1 C28 1.824(6)
N1 C7 1.347(7)
N1 C11 1.352(7)
C1 C2 1.393(8)
C1 C6 1.396(7)
C2 C3 1.420(8)
C3 C4 1.379(9)
C3 C18 1.529(10)
C4 C5 1.388(10)
C5 C6 1.395(8)
C6 C7 1.465(8)
C7 C8 1.388(8)
C8 C9 1.375(9)
C9 C10 1.377(9)
C10 C11 1.410(8)
C11 C12 1.477(8)
C12 C13 1.396(9)
C12 C17 1.408(7)
C13 C14 1.386(9)
C14 C15 1.387(8)
C15 C16 1.394(8)
C15 C22 1.559(8)
C16 C17 1.403(7)
C18 C21 1.534(9)
C18 C19' 1.536(10)
C18 C19 1.537(9)
C18 C20' 1.540(10)
C18 C20 1.547(9)
C18 C21' 1.555(10)
C22 C24 1.533(9)
C22 C23' 1.538(10)
C22 C25' 1.544(10)
C22 C23 1.546(8)
C22 C25 1.549(9)
C22 C24' 1.551(10)
C26 C27 1.194(7)
C27 C28 1.420(7)
C28 C29 1.363(8)
C29 C30 1.448(7)
C30 C35 1.392(7)
C30 C31 1.406(8)
C31 C32 1.403(8)
C32 C33 1.387(9)
C33 C34 1.382(9)
C34 C35 1.387(8)
C36 C37 1.370(9)
C36 C41 1.380(9)
C37 C38 1.350(10)
C38 C39 1.352(10)
C39 C40 1.370(11)
C40 C41 1.386(11)
